data_7239836
loop_
_publ_author_name
'Zhou, Shufang'
'wu, guomei'
'Lin, Tian'
'Zhang, Chenxi'
'Wang, Qing-Lun'

_publ_section_title
;
 A dual-function metal phosphate for high proton conduction and selective
 luminescence turn-on sensing of Co2+ ions
;
_journal_name_full CrystEngComm
_journal_paper_doi 10.1039/C9CE02031D
_journal_year 2020
_chemical_formula_moiety 'C6 H14 N2 O6 P2 Zn, H2 O'
_chemical_formula_sum 'C6 H16 N2 O7 P2 Zn'
_chemical_formula_weight 355.52
_space_group_crystal_system triclinic
_space_group_IT_number 2
_space_group_name_Hall '-P 1'
_space_group_name_H-M_alt 'P -1'
_atom_sites_solution_hydrogens mixed
_atom_sites_solution_primary dual
_audit_creation_date 2018-09-06
_audit_creation_method
;
Olex2 1.2
(compiled 2018.05.29 svn.r3508 for OlexSys, GUI svn.r5506)
;
_audit_update_record
;
2019-07-22 deposited with the CCDC.	2020-01-27 downloaded from the CCDC.
;
_cell_angle_alpha 64.183(3)
_cell_angle_beta 86.148(2)
_cell_angle_gamma 78.931(2)
_cell_formula_units_Z 2
_cell_length_a 8.3178(2)
_cell_length_b 8.9144(2)
_cell_length_c 8.9870(3)
_cell_measurement_reflns_used 3818
_cell_measurement_temperature 299.6(3)
_cell_measurement_theta_max 74.6420
_cell_measurement_theta_min 5.4360
_cell_volume 588.60(3)
_computing_cell_refinement 'CrysAlisPro 1.171.39.33c (Rigaku OD, 2017)'
_computing_data_collection 'CrysAlisPro 1.171.39.33c (Rigaku OD, 2017)'
_computing_data_reduction 'CrysAlisPro 1.171.39.33c (Rigaku OD, 2017)'
_computing_molecular_graphics 'Olex2 (Dolomanov et al., 2009)'
_computing_publication_material 'Olex2 (Dolomanov et al., 2009)'
_computing_structure_refinement 'ShelXL (Sheldrick, 2015)'
_computing_structure_solution 'ShelXT (Sheldrick, 2015)'
_diffrn_ambient_environment air
_diffrn_ambient_temperature 299.6(3)
_diffrn_detector 'CCD plate'
_diffrn_measured_fraction_theta_full 0.994
_diffrn_measured_fraction_theta_max 0.955
_diffrn_measurement_details
;
List of Runs (angles in degrees, time in seconds):

  # Type    Start    End  Width  t~exp~   \w     \q     \k     \f   Frames
#--------------------------------------------------------------------------
  1  \w    -11.00  88.00   0.50    0.57    --    0.00  57.00 120.00  198
  2  \w    -22.00  41.00   0.50    0.57    --    0.00  57.00   0.00  126
  3  \w    -23.00  29.00   0.50    0.57    --    0.00 -38.00 120.00  104
  4  \w    -89.00 -60.00   0.50    0.57    --    0.00 -38.00 120.00   58
  5  \w     79.00 106.00   0.50    2.29    --   97.10 -82.00   0.00   54
  6  \w     12.00 117.00   0.50    2.29    --   97.10 -61.00 -90.00  210
  7  \w      9.00 133.00   0.50    2.29    --   97.10 -82.00 -90.00  248
  8  \w     65.00 131.00   0.50    2.29    --   97.10 -30.00 -30.00  132
  9  \w     97.00 128.00   0.50    2.29    --   97.10 -30.00  90.00   62
 10  \w      9.00  46.00   0.50    2.29    --   97.10 -30.00 -30.00   74
 11  \w     78.00 127.00   0.50    2.29    --   97.10 -82.00 120.00   98
 12  \w     10.00  93.00   0.50    2.29    --   97.10 -30.00  90.00  166
 13  \w    149.00 186.00   0.50    2.29    --   97.10   0.00 -60.00   74
 14  \w      9.00  93.00   0.50    2.29    --   97.10 -61.00  60.00  168
 15  \w     81.00 106.00   0.50    2.29    --   97.10 -82.00-180.00   50
 16  \w    126.00 167.00   0.50    2.29    --   97.10  61.00 -60.00   82
 17  \w      9.00  47.00   0.50    2.29    --   97.10 -82.00  60.00   76
 18  \w     63.00 122.00   0.50    2.29    --   97.10 -82.00  60.00  118
 19  \w     11.00 141.00   0.50    2.29    --   97.10   0.00 -60.00  260
;
_diffrn_measurement_device 'four-circle diffractometer'
_diffrn_measurement_device_type 'XtaLAB AFC12 (RINC): Kappa single'
_diffrn_measurement_method '\w scans'
_diffrn_orient_matrix_type 'CrysAlisPro convention (1999,Acta A55,543-557)'
_diffrn_orient_matrix_UB_11 0.0408250000
_diffrn_orient_matrix_UB_12 0.1743350000
_diffrn_orient_matrix_UB_13 -0.1179072000
_diffrn_orient_matrix_UB_21 0.1435195000
_diffrn_orient_matrix_UB_22 -0.0871148000
_diffrn_orient_matrix_UB_23 -0.0687863000
_diffrn_orient_matrix_UB_31 -0.1156031000
_diffrn_orient_matrix_UB_32 0.0111639000
_diffrn_orient_matrix_UB_33 -0.1328199000
_diffrn_radiation_monochromator mirror
_diffrn_radiation_probe x-ray
_diffrn_radiation_type CuK\a
_diffrn_radiation_wavelength 1.54184
_diffrn_reflns_av_R_equivalents 0.0239
_diffrn_reflns_av_unetI/netI 0.0313
_diffrn_reflns_Laue_measured_fraction_full 0.994
_diffrn_reflns_Laue_measured_fraction_max 0.955
_diffrn_reflns_limit_h_max 9
_diffrn_reflns_limit_h_min -10
_diffrn_reflns_limit_k_max 10
_diffrn_reflns_limit_k_min -11
_diffrn_reflns_limit_l_max 8
_diffrn_reflns_limit_l_min -11
_diffrn_reflns_number 5341
_diffrn_reflns_point_group_measured_fraction_full 0.994
_diffrn_reflns_point_group_measured_fraction_max 0.955
_diffrn_reflns_theta_full 67.684
_diffrn_reflns_theta_max 74.895
_diffrn_reflns_theta_min 5.420
_diffrn_source 'Rotating-anode X-ray tube (dual wavelength)'
_diffrn_source_type 'Rigaku (Cu) X-ray DW Source'
_exptl_absorpt_coefficient_mu 5.802
_exptl_absorpt_correction_T_max 1.00000
_exptl_absorpt_correction_T_min 0.88184
_exptl_absorpt_correction_type multi-scan
_exptl_absorpt_process_details
;
CrysAlisPro 1.171.39.33c (Rigaku Oxford Diffraction, 2017)
Empirical absorption correction using spherical harmonics,
 implemented in SCALE3 ABSPACK scaling algorithm.
;
_exptl_crystal_colour colourless
_exptl_crystal_colour_primary colourless
_exptl_crystal_density_diffrn 2.006
_exptl_crystal_description block
_exptl_crystal_F_000 364
_refine_diff_density_max 0.485
_refine_diff_density_min -0.413
_refine_diff_density_rms 0.080
_refine_ls_extinction_method none
_refine_ls_goodness_of_fit_ref 1.104
_refine_ls_hydrogen_treatment constr
_refine_ls_matrix_type full
_refine_ls_number_parameters 163
_refine_ls_number_reflns 2303
_refine_ls_number_restraints 0
_refine_ls_restrained_S_all 1.104
_refine_ls_R_factor_all 0.0326
_refine_ls_R_factor_gt 0.0304
_refine_ls_shift/su_max 0.000
_refine_ls_shift/su_mean 0.000
_refine_ls_structure_factor_coef Fsqd
_refine_ls_weighting_details 'w=1/[\s^2^(Fo^2^)+(0.0419P)^2^+0.5264P] where P=(Fo^2^+2Fc^2^)/3'
_refine_ls_weighting_scheme calc
_refine_ls_wR_factor_gt 0.0841
_refine_ls_wR_factor_ref 0.0853
_reflns_Friedel_coverage 0.000
_reflns_number_gt 2146
_reflns_number_total 2303
_reflns_threshold_expression 'I > 2\s(I)'
_cod_data_source_file c9ce02031d2.cif
_cod_data_source_block 2
_cod_database_code 7239836
_shelx_shelxl_version_number 2018/3
_chemical_oxdiff_usercomment 7016
_shelx_space_group_comment
;
The symmetry employed for this shelxl refinement is uniquely defined
by the following loop, which should always be used as a source of
symmetry information in preference to the above space-group names.
They are only intended as comments.
;
_reflns_odcompleteness_completeness 99.71
_reflns_odcompleteness_iscentric 1
_reflns_odcompleteness_theta 66.97
_olex2_refinement_description
;
1. Fixed Uiso
 At 1.2 times of:
  All C(H,H) groups, All N(H) groups
 At 1.5 times of:
  All O(H,H) groups
2.a Riding coordinates:
 O7(H7A,H7B)
2.b Ternary CH refined with riding coordinates:
 N1(H1), N2(H2)
2.c Secondary CH2 refined with riding coordinates:
 C1(H1A,H1B), C4(H4A,H4B), C5(H5A,H5B), C2(H2A,H2B), C6(H6A,H6B), C3(H3A,H3B)
;
_olex2_submission_special_instructions 'No special instructions were received'
_oxdiff_exptl_absorpt_empirical_details
;
Empirical correction (ABSPACK) includes:
- Absorption correction using spherical harmonics
- Frame scaling
;
_oxdiff_exptl_absorpt_empirical_full_max 1.199
_oxdiff_exptl_absorpt_empirical_full_min 0.894

loop_
_space_group_symop_operation_xyz
'x, y, z'
'-x, -y, -z'

loop_
_atom_site_label
_atom_site_type_symbol
_atom_site_fract_x
_atom_site_fract_y
_atom_site_fract_z
_atom_site_U_iso_or_equiv
_atom_site_adp_type
_atom_site_occupancy
_atom_site_site_symmetry_order
_atom_site_calc_flag
_atom_site_refinement_flags_posn
Zn1 Zn 0.25717(4) 0.57080(4) 0.42698(4) 0.02188(12) Uani 1 1 d .
P1 P 0.55524(7) 0.46942(8) 0.25066(7) 0.01986(15) Uani 1 1 d .
P2 P 0.07832(7) 0.24612(8) 0.54218(7) 0.02068(16) Uani 1 1 d .
O3 O 0.5393(2) 0.3386(2) 0.1914(2) 0.0261(4) Uani 1 1 d .
O1 O 0.3969(2) 0.5936(2) 0.2388(2) 0.0265(4) Uani 1 1 d .
O2 O 0.6313(2) 0.3818(2) 0.4226(2) 0.0273(4) Uani 1 1 d .
O5 O -0.0661(2) 0.2475(2) 0.6566(2) 0.0289(4) Uani 1 1 d .
O6 O 0.0291(2) 0.2838(3) 0.3705(2) 0.0329(4) Uani 1 1 d .
O4 O 0.1983(2) 0.3504(2) 0.5514(3) 0.0355(5) Uani 1 1 d .
N1 N 0.8595(2) 0.5236(3) 0.0999(2) 0.0201(4) Uani 1 1 d .
H1 H 0.901030 0.439705 0.210071 0.024 Uiso 1 1 calc R
N2 N 0.3508(2) -0.0235(3) 0.5926(3) 0.0221(4) Uani 1 1 d .
H2 H 0.381676 -0.146824 0.653600 0.026 Uiso 1 1 calc R
C1 C 0.6898(3) 0.6108(3) 0.1156(3) 0.0231(5) Uani 1 1 d .
H1A H 0.639128 0.672918 0.006281 0.028 Uiso 1 1 calc R
H1B H 0.698709 0.692656 0.157253 0.028 Uiso 1 1 calc R
C4 C 0.1821(3) 0.0247(3) 0.6477(3) 0.0240(5) Uani 1 1 d .
H4A H 0.189156 -0.004109 0.764580 0.029 Uiso 1 1 calc R
H4B H 0.112773 -0.045684 0.636079 0.029 Uiso 1 1 calc R
C5 C 0.3538(3) 0.0155(3) 0.4130(3) 0.0247(5) Uani 1 1 d .
H5A H 0.326237 0.137056 0.347350 0.030 Uiso 1 1 calc R
H5B H 0.272502 -0.036330 0.389203 0.030 Uiso 1 1 calc R
C2 C 0.9715(3) 0.6500(3) 0.0283(3) 0.0246(5) Uani 1 1 d .
H2A H 0.976391 0.704419 0.100334 0.030 Uiso 1 1 calc R
H2B H 0.928468 0.736674 -0.078537 0.030 Uiso 1 1 calc R
C6 C 0.4780(3) 0.0509(3) 0.6335(3) 0.0252(5) Uani 1 1 d .
H6A H 0.476755 0.021574 0.750880 0.030 Uiso 1 1 calc R
H6B H 0.453685 0.173440 0.573761 0.030 Uiso 1 1 calc R
C3 C 0.8580(3) 0.4351(3) -0.0084(3) 0.0241(5) Uani 1 1 d .
H3A H 0.812520 0.516702 -0.116304 0.029 Uiso 1 1 calc R
H3B H 0.788140 0.350716 0.039405 0.029 Uiso 1 1 calc R
O7 O 0.2544(5) 0.9436(4) 0.0534(4) 0.0894(12) Uani 1 1 d .
H7A H 0.186029 0.912268 0.134870 0.134 Uiso 1 1 d R
H7B H 0.314530 0.848488 0.091400 0.134 Uiso 1 1 d R

loop_
_atom_site_aniso_label
_atom_site_aniso_U_11
_atom_site_aniso_U_22
_atom_site_aniso_U_33
_atom_site_aniso_U_23
_atom_site_aniso_U_13
_atom_site_aniso_U_12
Zn1 0.01586(19) 0.0254(2) 0.0244(2) -0.01204(15) 0.00168(13) -0.00099(13)
P1 0.0143(3) 0.0237(3) 0.0203(3) -0.0096(2) 0.0032(2) -0.0014(2)
P2 0.0147(3) 0.0207(3) 0.0230(3) -0.0078(2) 0.0021(2) 0.0006(2)
O3 0.0263(9) 0.0264(9) 0.0248(9) -0.0109(8) 0.0008(7) -0.0035(7)
O1 0.0175(8) 0.0304(10) 0.0263(9) -0.0112(8) 0.0026(7) 0.0038(7)
O2 0.0259(9) 0.0305(10) 0.0244(9) -0.0105(8) -0.0021(7) -0.0053(8)
O5 0.0191(8) 0.0337(10) 0.0274(9) -0.0113(8) 0.0053(7) 0.0038(7)
O6 0.0294(10) 0.0370(11) 0.0236(9) -0.0101(8) -0.0023(7) 0.0075(8)
O4 0.0250(9) 0.0245(9) 0.0518(13) -0.0113(9) -0.0028(9) -0.0040(8)
N1 0.0154(9) 0.0247(10) 0.0198(9) -0.0100(8) 0.0042(7) -0.0031(8)
N2 0.0163(9) 0.0204(10) 0.0265(11) -0.0090(8) 0.0022(8) 0.0002(8)
C1 0.0173(11) 0.0245(12) 0.0237(12) -0.0092(10) 0.0022(9) 0.0011(9)
C4 0.0170(11) 0.0243(12) 0.0261(12) -0.0081(10) 0.0055(9) -0.0021(9)
C5 0.0168(11) 0.0293(13) 0.0271(12) -0.0131(11) 0.0010(9) 0.0001(9)
C2 0.0203(12) 0.0270(12) 0.0296(13) -0.0151(11) 0.0057(10) -0.0058(10)
C6 0.0175(11) 0.0292(13) 0.0283(13) -0.0136(11) 0.0027(9) -0.0004(10)
C3 0.0176(11) 0.0317(13) 0.0271(12) -0.0159(11) 0.0050(9) -0.0072(10)
O7 0.126(3) 0.0544(19) 0.0598(19) -0.0062(15) 0.005(2) 0.0008(19)

loop_
_atom_type_symbol
_atom_type_description
_atom_type_scat_dispersion_real
_atom_type_scat_dispersion_imag
_atom_type_scat_source
C C 0.0181 0.0091 'International Tables Vol C Tables 4.2.6.8 and 6.1.1.4'
H H 0.0000 0.0000 'International Tables Vol C Tables 4.2.6.8 and 6.1.1.4'
N N 0.0311 0.0180 'International Tables Vol C Tables 4.2.6.8 and 6.1.1.4'
O O 0.0492 0.0322 'International Tables Vol C Tables 4.2.6.8 and 6.1.1.4'
P P 0.2955 0.4335 'International Tables Vol C Tables 4.2.6.8 and 6.1.1.4'
Zn Zn -1.5491 0.6778 'International Tables Vol C Tables 4.2.6.8 and 6.1.1.4'

loop_
_geom_angle_atom_site_label_1
_geom_angle_atom_site_label_2
_geom_angle_atom_site_label_3
_geom_angle
_geom_angle_site_symmetry_1
_geom_angle_site_symmetry_3
O1 Zn1 O5 106.57(7) . 2_566
O2 Zn1 O1 108.48(8) 2_666 .
O2 Zn1 O5 105.81(8) 2_666 2_566
O2 Zn1 O4 107.05(9) 2_666 .
O4 Zn1 O1 115.71(9) . .
O4 Zn1 O5 112.73(8) . 2_566
O3 P1 O1 114.36(10) . .
O3 P1 O2 109.41(10) . .
O3 P1 C1 110.38(11) . .
O1 P1 C1 101.88(11) . .
O2 P1 O1 112.69(10) . .
O2 P1 C1 107.71(11) . .
O5 P2 C4 100.79(10) . .
O6 P2 O5 113.97(11) . .
O6 P2 O4 114.77(12) . .
O6 P2 C4 109.55(11) . .
O4 P2 O5 111.08(12) . .
O4 P2 C4 105.38(11) . .
P1 O1 Zn1 122.95(11) . .
P1 O2 Zn1 140.39(12) . 2_666
P2 O5 Zn1 119.02(11) . 2_566
P2 O4 Zn1 139.59(13) . .
C2 N1 C1 110.12(19) . .
C2 N1 C3 109.11(18) . .
C3 N1 C1 110.93(19) . .
C5 N2 C4 112.22(19) . .
C6 N2 C4 113.56(19) . .
C6 N2 C5 110.65(19) . .
N1 C1 P1 114.79(17) . .
N2 C4 P2 118.04(17) . .
N2 C5 C6 110.5(2) . 2_656
N1 C2 C3 110.8(2) . 2_765
N2 C6 C5 110.2(2) . 2_656
N1 C3 C2 111.5(2) . 2_765

loop_
_geom_bond_atom_site_label_1
_geom_bond_atom_site_label_2
_geom_bond_distance
_geom_bond_site_symmetry_2
Zn1 O1 1.9438(17) .
Zn1 O2 1.9189(18) 2_666
Zn1 O5 1.9557(18) 2_566
Zn1 O4 1.932(2) .
P1 O3 1.5065(19) .
P1 O1 1.5260(17) .
P1 O2 1.5129(18) .
P1 C1 1.828(3) .
P2 O5 1.5301(17) .
P2 O6 1.497(2) .
P2 O4 1.518(2) .
P2 C4 1.835(2) .
N1 C1 1.505(3) .
N1 C2 1.497(3) .
N1 C3 1.499(3) .
N2 C4 1.503(3) .
N2 C5 1.496(3) .
N2 C6 1.493(3) .
C5 C6 1.517(3) 2_656
C2 C3 1.514(3) 2_765

loop_
_geom_torsion_atom_site_label_1
_geom_torsion_atom_site_label_2
_geom_torsion_atom_site_label_3
_geom_torsion_atom_site_label_4
_geom_torsion
_geom_torsion_site_symmetry_4
O3 P1 O1 Zn1 99.55(14) .
O3 P1 O2 Zn1 160.88(16) 2_666
O3 P1 C1 N1 -57.7(2) .
O1 P1 O2 Zn1 -70.7(2) 2_666
O1 P1 C1 N1 -179.54(17) .
O2 P1 O1 Zn1 -26.23(17) .
O2 P1 C1 N1 61.71(19) .
O5 P2 O4 Zn1 -101.6(2) .
O5 P2 C4 N2 -168.49(19) .
O6 P2 O5 Zn1 -43.78(17) 2_566
O6 P2 O4 Zn1 29.5(2) .
O6 P2 C4 N2 71.1(2) .
O4 P2 O5 Zn1 87.72(14) 2_566
O4 P2 C4 N2 -52.9(2) .
C1 P1 O1 Zn1 -141.38(13) .
C1 P1 O2 Zn1 40.9(2) 2_666
C1 N1 C2 C3 -178.8(2) 2_765
C1 N1 C3 C2 178.8(2) 2_765
C4 P2 O5 Zn1 -161.01(13) 2_566
C4 P2 O4 Zn1 150.13(19) .
C4 N2 C5 C6 -174.3(2) 2_656
C4 N2 C6 C5 175.2(2) 2_656
C5 N2 C4 P2 -57.8(3) .
C5 N2 C6 C5 -57.5(3) 2_656
C2 N1 C1 P1 -164.04(16) .
C2 N1 C3 C2 57.3(3) 2_765
C6 N2 C4 P2 68.6(3) .
C6 N2 C5 C6 57.7(3) 2_656
C3 N1 C1 P1 75.1(2) .
C3 N1 C2 C3 -56.9(3) 2_765
